data_7027399
loop_
_publ_author_name
'Baker, Paul K.'
'Drew, Michael G. B.'
'Evans, Deborah S.'
'Johans, Archie W.'
'Meehan, Margaret M.'

_publ_section_title
;
 Synthesis, molecular structures, fluxional properties and catalytic
 activity of a series of alkyne complexes of molybdenum(II) and
 tungsten(II) containing phosphite donor ligands
;
_journal_issue 15
_journal_name_full 'Journal of the Chemical Society, Dalton Transactions'
_journal_page_first 2541
_journal_paper_doi 10.1039/a902224d
_journal_year 1999
_chemical_formula_moiety Mo(CO)(MeCCPh)I2(P(OPh)3)2
_chemical_formula_sum 'C46 H35 I2 Mo O7 P2'
_chemical_formula_weight 1111.42
_chemical_name_systematic
; 
 ? 
;
_space_group_IT_number 9
_symmetry_cell_setting monoclinic
_symmetry_space_group_name_Hall 'C -2yc'
_symmetry_space_group_name_H-M 'C 1 c 1'
_atom_sites_solution_hydrogens geom
_atom_sites_solution_primary direct
_atom_sites_solution_secondary difmap
_audit_creation_method SHELXL-97
_cell_angle_alpha 90.00
_cell_angle_beta 112.475(10)
_cell_angle_gamma 90.00
_cell_formula_units_Z 4
_cell_length_a 18.08(2)
_cell_length_b 11.581(17)
_cell_length_c 23.65(3)
_cell_measurement_reflns_used all
_cell_measurement_temperature 293(2)
_cell_volume 4576(10)
_computing_cell_refinement XDS
_computing_data_collection 'XDS (Kabsch, 1991)'
_computing_data_reduction XDS
_computing_molecular_graphics PLATON(Spek,1994)
_computing_structure_refinement 'SHELXL-93 (Sheldrick, 1993)'
_computing_structure_solution 'SHELXS-86 (Sheldrick, 1990)'
_diffrn_ambient_temperature 293(2)
_diffrn_measurement_device 'Marresearch Image Plate'
_diffrn_measurement_method '95 frames at 2^o intervals, counting time 2 min.'
_diffrn_radiation_monochromator graphite
_diffrn_radiation_source 'fine-focus sealed tube'
_diffrn_radiation_type MoK\a
_diffrn_radiation_wavelength 0.71073
_diffrn_reflns_av_R_equivalents 0.0763
_diffrn_reflns_av_sigmaI/netI 0.1012
_diffrn_reflns_limit_h_max 21
_diffrn_reflns_limit_h_min 0
_diffrn_reflns_limit_k_max 10
_diffrn_reflns_limit_k_min -12
_diffrn_reflns_limit_l_max 26
_diffrn_reflns_limit_l_min -28
_diffrn_reflns_number 5649
_diffrn_reflns_theta_max 26.06
_diffrn_reflns_theta_min 2.14
_diffrn_standards_number n/a
_exptl_absorpt_coefficient_mu 1.754
_exptl_absorpt_correction_T_max 1.000
_exptl_absorpt_correction_T_min 0.183
_exptl_absorpt_correction_type 'DIFABS(Stuart and Walker,1983)'
_exptl_crystal_density_diffrn 1.614
_exptl_crystal_density_method 'not measured'
_exptl_crystal_F_000 2180
_exptl_crystal_size_max 0.15
_exptl_crystal_size_mid 0.15
_exptl_crystal_size_min 0.15
_refine_diff_density_max 1.077
_refine_diff_density_min -0.925
_refine_diff_density_rms 0.157
_refine_ls_abs_structure_details 'Flack H D (1983), Acta Cryst. A39, 876-881'
_refine_ls_abs_structure_Flack 0.02(7)
_refine_ls_extinction_coef 0.0011(3)
_refine_ls_extinction_expression Fc^*^=kFc[1+0.001xFc^2^\l^3^/sin(2\q)]^-1/4^
_refine_ls_extinction_method SHELXL
_refine_ls_goodness_of_fit_ref 0.949
_refine_ls_hydrogen_treatment mixed
_refine_ls_matrix_type full
_refine_ls_number_parameters 446
_refine_ls_number_reflns 3702
_refine_ls_number_restraints 219
_refine_ls_restrained_S_all 0.930
_refine_ls_R_factor_all 0.1771
_refine_ls_R_factor_gt 0.0814
_refine_ls_shift/su_max 0.001
_refine_ls_shift/su_mean 0.000
_refine_ls_structure_factor_coef Fsqd
_refine_ls_weighting_details 'w=1/[\s^2^(Fo^2^)+(0.1656P)^2^+0.0000P] where P=(Fo^2^+2Fc^2^)/3'
_refine_ls_weighting_scheme calc
_refine_ls_wR_factor_gt 0.2125
_refine_ls_wR_factor_ref 0.2693
_reflns_number_gt 1695
_reflns_number_total 3702
_reflns_threshold_expression >2sigma(I)
_cod_data_source_file 902224dsup1.cif
_cod_data_source_block 4
_cod_depositor_comments
;
The following automatic conversions were performed:

'_refine_ls_weighting_scheme' value 'calc
w=1/[\s^2^(Fo^2^)+(0.1656P)^2^+0.0000P] where P=(Fo^2^+2Fc^2^)/3' was
changed to 'calc'. New tag '_refine_ls_weighting_details' was
created. The value of the new tag was set to
'w=1/[\s^2^(Fo^2^)+(0.1656P)^2^+0.0000P] where P=(Fo^2^+2Fc^2^)/3'.

Automatic conversion script
Id: cif_fix_values 3143 2015-03-26 13:38:13Z robertas 
;
_cod_original_cell_volume 4575(10)
_cod_original_sg_symbol_H-M Cc
_cod_database_code 7027399

loop_
_symmetry_equiv_pos_as_xyz
'x, y, z'
'x, -y, z+1/2'
'x+1/2, y+1/2, z'
'x+1/2, -y+1/2, z+1/2'

loop_
_atom_site_label
_atom_site_type_symbol
_atom_site_fract_x
_atom_site_fract_y
_atom_site_fract_z
_atom_site_U_iso_or_equiv
_atom_site_adp_type
_atom_site_occupancy
_atom_site_calc_flag
_atom_site_refinement_flags
Mo1 Mo 0.03395(13) 0.6253(3) 0.32103(10) 0.0799(8) Uani 1 d .
I2 I 0.14309(12) 0.4597(3) 0.30857(9) 0.1170(11) Uani 1 d .
I3 I 0.15510(12) 0.7896(3) 0.33351(10) 0.1182(11) Uani 1 d .
C21 C -0.040(2) 0.499(3) 0.2965(17) 0.119(11) Uiso 1 d D
C22 C -0.0670(19) 0.383(3) 0.2760(13) 0.091(8) Uiso 1 d .
H22A H -0.1129 0.3654 0.2853 0.109 Uiso 1 calc R
H22B H -0.0248 0.3295 0.2964 0.109 Uiso 1 calc R
H22C H -0.0810 0.3784 0.2326 0.109 Uiso 1 calc R
O100 O -0.0228(16) 0.868(2) 0.3643(12) 0.122(8) Uiso 1 d .
C100 C -0.0080(17) 0.767(3) 0.3429(13) 0.087(8) Uiso 1 d .
C11 C -0.069(3) 0.596(4) 0.315(2) 0.144(15) Uiso 1 d D
C12 C -0.1512(11) 0.620(2) 0.3222(10) 0.086(8) Uiso 1 d G
C13 C -0.1670(14) 0.685(2) 0.3657(10) 0.127(12) Uiso 1 d G
H13 H -0.1263 0.7276 0.3946 0.152 Uiso 1 calc R
C14 C -0.2437(16) 0.687(2) 0.3662(11) 0.133(13) Uiso 1 d G
H14 H -0.2542 0.7305 0.3953 0.159 Uiso 1 calc R
C15 C -0.3045(12) 0.624(3) 0.3231(13) 0.19(2) Uiso 1 d G
H15 H -0.3558 0.6248 0.3234 0.222 Uiso 1 calc R
C16 C -0.2888(12) 0.559(2) 0.2795(11) 0.116(11) Uiso 1 d G
H16 H -0.3295 0.5163 0.2507 0.139 Uiso 1 calc R
C17 C -0.2121(14) 0.557(2) 0.2791(9) 0.122(12) Uiso 1 d G
H17 H -0.2015 0.5134 0.2499 0.146 Uiso 1 calc R
P4 P 0.0982(4) 0.5801(9) 0.4330(3) 0.087(3) Uani 1 d .
O41 O 0.0533(13) 0.661(2) 0.4676(9) 0.108(7) Uani 1 d .
C42 C 0.0812(18) 0.675(4) 0.5310(12) 0.097(9) Uani 1 d U
C43 C 0.112(2) 0.790(4) 0.5505(15) 0.119(10) Uani 1 d U
H43 H 0.1147 0.8443 0.5226 0.143 Uiso 1 calc R
C44 C 0.137(3) 0.816(5) 0.6126(15) 0.141(12) Uani 1 d U
H44 H 0.1599 0.8866 0.6286 0.169 Uiso 1 calc R
C45 C 0.125(2) 0.723(4) 0.6513(13) 0.126(11) Uani 1 d U
H45 H 0.1384 0.7367 0.6928 0.151 Uiso 1 calc R
C46 C 0.098(3) 0.627(4) 0.6285(17) 0.129(12) Uani 1 d U
H46 H 0.0930 0.5697 0.6545 0.154 Uiso 1 calc R
C47 C 0.076(2) 0.602(4) 0.5698(13) 0.104(9) Uani 1 d U
H47 H 0.0565 0.5284 0.5562 0.125 Uiso 1 calc R
O51 O 0.1912(14) 0.614(2) 0.4711(10) 0.104(7) Uani 1 d .
C52 C 0.2577(18) 0.538(3) 0.4943(12) 0.093(9) Uani 1 d U
C53 C 0.263(2) 0.474(4) 0.5472(16) 0.127(11) Uani 1 d U
H53 H 0.2246 0.4719 0.5642 0.152 Uiso 1 calc R
C54 C 0.336(2) 0.416(4) 0.5694(16) 0.130(12) Uani 1 d U
H54 H 0.3505 0.3825 0.6081 0.156 Uiso 1 calc R
C55 C 0.387(2) 0.401(5) 0.542(2) 0.137(12) Uani 1 d U
H55 H 0.4295 0.3501 0.5578 0.165 Uiso 1 calc R
C56 C 0.377(2) 0.463(5) 0.489(2) 0.136(11) Uani 1 d U
H56 H 0.4148 0.4595 0.4716 0.164 Uiso 1 calc R
C57 C 0.3075(18) 0.530(4) 0.4640(14) 0.105(9) Uani 1 d U
H57 H 0.2959 0.5682 0.4271 0.126 Uiso 1 calc R
O61 O 0.0963(12) 0.4523(18) 0.4591(8) 0.085(6) Uani 1 d .
C62 C 0.040(2) 0.356(4) 0.4334(14) 0.105(10) Uani 1 d U
C63 C -0.031(2) 0.389(3) 0.4331(15) 0.114(10) Uani 1 d U
H63 H -0.0446 0.4604 0.4446 0.137 Uiso 1 calc R
C64 C -0.090(3) 0.277(5) 0.4083(19) 0.135(11) Uani 1 d U
H64 H -0.1430 0.2795 0.4043 0.162 Uiso 1 calc R
C65 C 0.005(3) 0.161(5) 0.3980(19) 0.141(12) Uani 1 d U
H65 H 0.0188 0.0871 0.3897 0.169 Uiso 1 calc R
C66 C -0.061(3) 0.188(4) 0.3948(16) 0.123(11) Uani 1 d U
H66 H -0.0989 0.1294 0.3789 0.148 Uiso 1 calc R
C67 C 0.062(3) 0.261(4) 0.4170(16) 0.118(10) Uani 1 d U
H67 H 0.1135 0.2544 0.4169 0.141 Uiso 1 calc R
P7 P -0.0143(5) 0.6697(10) 0.2082(3) 0.094(3) Uani 1 d .
O71 O -0.0391(15) 0.7982(17) 0.1818(9) 0.094(6) Uani 1 d .
C72 C -0.0719(13) 0.880(2) 0.2063(10) 0.112(11) Uani 1 d GU
C73 C -0.1453(12) 0.8637(19) 0.2113(9) 0.097(9) Uani 1 d GU
H73 H -0.1710 0.7927 0.2013 0.116 Uiso 1 calc R
C74 C -0.1803(13) 0.954(3) 0.2313(11) 0.129(11) Uani 1 d GU
H74 H -0.2294 0.9426 0.2347 0.155 Uiso 1 calc R
C75 C -0.1419(19) 1.060(2) 0.2463(13) 0.137(13) Uani 1 d GU
H75 H -0.1653 1.1197 0.2597 0.164 Uiso 1 calc R
C76 C -0.0685(19) 1.0759(19) 0.2412(13) 0.157(15) Uani 1 d GU
H76 H -0.0428 1.1469 0.2513 0.188 Uiso 1 calc R
C77 C -0.0335(13) 0.986(3) 0.2212(11) 0.126(12) Uani 1 d GU
H77 H 0.0156 0.9970 0.2178 0.151 Uiso 1 calc R
O81 O -0.0923(12) 0.590(2) 0.1752(8) 0.095(6) Uani 1 d .
C82 C -0.1292(18) 0.569(4) 0.1091(12) 0.096(9) Uani 1 d U
C83 C -0.1748(19) 0.651(4) 0.0698(15) 0.113(11) Uani 1 d U
H83 H -0.1785 0.7241 0.0843 0.136 Uiso 1 calc R
C84 C -0.216(2) 0.626(4) 0.0088(14) 0.113(10) Uani 1 d U
H84 H -0.2487 0.6795 -0.0188 0.135 Uiso 1 calc R
C85 C -0.203(2) 0.515(4) -0.0084(11) 0.106(10) Uani 1 d U
H85 H -0.2305 0.4954 -0.0493 0.127 Uiso 1 calc R
C86 C -0.154(2) 0.432(4) 0.0300(13) 0.114(10) Uani 1 d U
H86 H -0.1457 0.3599 0.0160 0.137 Uiso 1 calc R
C87 C -0.1202(19) 0.464(4) 0.0902(14) 0.101(9) Uani 1 d U
H87 H -0.0894 0.4106 0.1188 0.121 Uiso 1 calc R
O91 O 0.0393(11) 0.6366(19) 0.1701(9) 0.094(6) Uani 1 d .
C92 C 0.084(2) 0.710(4) 0.1466(14) 0.117(10) Uani 1 d U
C93 C 0.038(2) 0.773(4) 0.0938(16) 0.120(10) Uani 1 d U
H93 H -0.0171 0.7707 0.0758 0.144 Uiso 1 calc R
C94 C 0.082(3) 0.835(5) 0.0726(17) 0.141(13) Uani 1 d U
H94 H 0.0562 0.8741 0.0361 0.169 Uiso 1 calc R
C95 C 0.162(3) 0.846(5) 0.0997(19) 0.139(12) Uani 1 d U
H95 H 0.1889 0.8972 0.0838 0.167 Uiso 1 calc R
C96 C 0.203(2) 0.783(5) 0.150(2) 0.142(12) Uani 1 d U
H96 H 0.2589 0.7888 0.1675 0.170 Uiso 1 calc R
C97 C 0.164(2) 0.707(5) 0.1772(17) 0.139(12) Uani 1 d U
H97 H 0.1899 0.6613 0.2116 0.167 Uiso 1 calc R

loop_
_atom_site_aniso_label
_atom_site_aniso_U_11
_atom_site_aniso_U_22
_atom_site_aniso_U_33
_atom_site_aniso_U_23
_atom_site_aniso_U_13
_atom_site_aniso_U_12
Mo1 0.0806(14) 0.084(2) 0.0745(13) 0.0012(12) 0.0295(11) 0.0029(14)
I2 0.1278(19) 0.129(3) 0.1038(14) 0.0164(14) 0.0550(13) 0.0397(16)
I3 0.1040(15) 0.134(3) 0.1029(14) 0.0197(14) 0.0235(11) -0.0284(15)
P4 0.067(4) 0.109(8) 0.075(4) 0.008(4) 0.015(3) -0.012(4)
O41 0.097(14) 0.14(2) 0.082(12) 0.001(13) 0.031(11) 0.011(13)
C42 0.088(16) 0.15(3) 0.068(15) -0.043(16) 0.049(12) -0.023(17)
C43 0.13(2) 0.15(3) 0.083(16) -0.018(18) 0.053(15) -0.02(2)
C44 0.16(2) 0.17(3) 0.077(17) -0.032(19) 0.019(17) -0.03(2)
C45 0.17(3) 0.15(3) 0.047(13) -0.018(16) 0.033(15) -0.02(2)
C46 0.16(2) 0.13(3) 0.085(18) -0.006(19) 0.035(17) -0.04(2)
C47 0.113(19) 0.15(2) 0.079(16) -0.046(15) 0.073(14) -0.056(17)
O51 0.102(15) 0.11(2) 0.104(14) -0.006(13) 0.043(12) -0.006(13)
C52 0.087(16) 0.10(2) 0.071(14) -0.006(15) 0.006(13) 0.002(17)
C53 0.108(18) 0.17(3) 0.081(16) 0.027(19) 0.008(15) 0.02(2)
C54 0.091(19) 0.19(3) 0.087(18) 0.02(2) 0.012(16) 0.01(2)
C55 0.064(15) 0.20(3) 0.14(2) 0.01(2) 0.019(17) 0.010(19)
C56 0.089(17) 0.19(3) 0.15(2) 0.02(2) 0.069(18) -0.01(2)
C57 0.077(15) 0.15(3) 0.095(16) 0.021(17) 0.045(13) -0.007(18)
O61 0.101(13) 0.069(16) 0.071(10) 0.008(10) 0.019(9) -0.009(11)
C62 0.13(2) 0.10(3) 0.089(16) -0.032(16) 0.050(15) -0.06(2)
C63 0.109(18) 0.13(3) 0.131(19) -0.075(18) 0.082(16) -0.057(18)
C64 0.12(2) 0.18(3) 0.13(2) -0.03(2) 0.062(17) -0.03(2)
C65 0.16(3) 0.16(3) 0.12(2) -0.02(2) 0.07(2) -0.03(3)
C66 0.13(2) 0.14(3) 0.106(19) -0.056(19) 0.052(18) -0.02(2)
C67 0.14(2) 0.13(3) 0.102(18) 0.016(19) 0.074(16) 0.00(2)
P7 0.089(5) 0.126(9) 0.070(4) -0.004(4) 0.036(4) 0.007(5)
O71 0.16(2) 0.033(14) 0.093(12) -0.006(10) 0.051(13) 0.015(13)
C72 0.14(2) 0.10(2) 0.076(15) -0.017(16) 0.015(16) 0.05(2)
C73 0.055(12) 0.13(2) 0.093(16) -0.037(16) 0.015(12) 0.017(15)
C74 0.12(2) 0.15(3) 0.114(19) -0.01(2) 0.048(17) 0.04(2)
C75 0.15(2) 0.10(2) 0.13(2) -0.02(2) 0.03(2) 0.07(2)
C76 0.19(3) 0.09(3) 0.13(2) -0.03(2) -0.01(2) 0.03(2)
C77 0.15(2) 0.08(2) 0.100(18) 0.006(18) 0.003(18) 0.04(2)
O81 0.088(12) 0.12(2) 0.074(11) -0.020(11) 0.030(9) -0.013(12)
C82 0.081(15) 0.14(3) 0.064(14) -0.011(16) 0.024(12) -0.005(18)
C83 0.094(19) 0.13(2) 0.090(17) -0.022(17) 0.003(15) 0.033(18)
C84 0.14(2) 0.12(3) 0.071(15) -0.007(16) 0.026(15) -0.02(2)
C85 0.13(2) 0.12(3) 0.045(12) -0.024(15) 0.012(13) -0.005(19)
C86 0.13(2) 0.13(2) 0.064(14) -0.022(16) 0.012(14) 0.002(19)
C87 0.089(16) 0.11(2) 0.090(16) -0.015(17) 0.021(13) 0.006(18)
O91 0.070(10) 0.105(18) 0.100(13) 0.027(12) 0.026(10) 0.024(11)
C92 0.14(2) 0.16(3) 0.074(15) -0.017(17) 0.066(15) 0.00(2)
C93 0.105(19) 0.16(3) 0.098(18) 0.031(19) 0.044(15) -0.01(2)
C94 0.13(2) 0.19(3) 0.10(2) 0.04(2) 0.037(18) 0.04(2)
C95 0.12(2) 0.20(3) 0.13(2) 0.05(2) 0.084(18) 0.02(2)
C96 0.078(17) 0.22(3) 0.14(2) 0.03(2) 0.051(17) 0.02(2)
C97 0.11(2) 0.21(3) 0.095(19) 0.04(2) 0.034(16) 0.02(2)

loop_
_atom_type_symbol
_atom_type_description
_atom_type_scat_dispersion_real
_atom_type_scat_dispersion_imag
_atom_type_scat_source
C C 0.0033 0.0016 'International Tables Vol C Tables 4.2.6.8 and 6.1.1.4'
H H 0.0000 0.0000 'International Tables Vol C Tables 4.2.6.8 and 6.1.1.4'
N N 0.0061 0.0033 'International Tables Vol C Tables 4.2.6.8 and 6.1.1.4'
O O 0.0106 0.0060 'International Tables Vol C Tables 4.2.6.8 and 6.1.1.4'
Mo Mo -1.6832 0.6857 'International Tables Vol C Tables 4.2.6.8 and 6.1.1.4'
I I -0.4742 1.8119 'International Tables Vol C Tables 4.2.6.8 and 6.1.1.4'
P P 0.1023 0.0942 'International Tables Vol C Tables 4.2.6.8 and 6.1.1.4'

loop_
_geom_angle_atom_site_label_1
_geom_angle_atom_site_label_2
_geom_angle_atom_site_label_3
_geom_angle
C11 Mo1 C21 43.0(9)
C11 Mo1 C100 72.2(15)
C21 Mo1 C100 115.0(14)
C11 Mo1 P4 94.9(15)
C21 Mo1 P4 98.5(12)
C100 Mo1 P4 88.1(9)
C11 Mo1 P7 91.7(15)
C21 Mo1 P7 85.2(12)
C100 Mo1 P7 95.5(9)
P4 Mo1 P7 173.2(3)
C11 Mo1 I2 148.2(13)
C21 Mo1 I2 165.5(11)
C100 Mo1 I2 76.7(9)
P4 Mo1 I2 90.2(2)
P7 Mo1 I2 85.1(2)
C11 Mo1 I3 126.0(13)
C21 Mo1 I3 83.5(11)
C100 Mo1 I3 160.9(8)
P4 Mo1 I3 84.8(2)
P7 Mo1 I3 90.0(2)
I22 Mo1 I3 85.65(15)
C11 C21 C22 138(4)
C11 C21 Mo1 66(3)
C22 C21 Mo1 156(3)
O100 C100 Mo1 170(2)
C21 C11 C12 132(4)
C21 C11 Mo1 71(3)
C12 C11 Mo1 157(3)
C13 C12 C17 120.0
C13 C12 C11 130(2)
C17 C12 C11 110(2)
C14 C13 C12 120.0
C13 C14 C15 120.0
C14 C15 C16 120.0
C17 C16 C15 120.0
C16 C17 C12 120.0
O61 P4 O51 100.2(12)
O61 P4 O41 104.3(12)
O51 P4 O41 100.9(12)
O61 P4 Mo1 121.9(8)
O51 P4 Mo1 120.0(9)
O41 P4 Mo1 106.8(8)
C42 O41 P4 123(2)
C47 C42 O41 127(3)
C47 C42 C43 120(3)
O41 C42 C43 112(3)
C44 C43 C42 118(4)
C43 C44 C45 115(4)
C46 C45 C44 120(3)
C45 C46 C47 124(4)
C42 C47 C46 122(4)
C52 O51 P4 128(2)
C57 C52 C53 127(3)
C57 C52 O51 118(3)
C53 C52 O51 115(3)
C54 C53 C52 109(4)
C55 C54 C53 127(4)
C54 C55 C56 120(4)
C55 C56 C57 117(3)
C52 C57 C56 119(3)
C62 O61 P4 131(2)
C67 C62 C63 131(4)
C67 C62 O61 121(4)
C63 C62 O61 107(3)
C62 C63 C64 105(3)
C66 C64 C63 118(4)
C66 C65 C67 112(5)
C65 C66 C64 134(5)
C62 C67 C65 119(4)
O91 P7 O71 98.1(12)
O91 P7 O81 101.3(11)
O71 P7 O81 106.3(13)
O91 P7 Mo1 120.5(8)
O71 P7 Mo1 122.1(8)
O81 P7 Mo1 106.1(8)
C72 O71 P7 125.5(18)
O71 C72 C73 122(2)
O71 C72 C77 118(2)
C73 C72 C77 120.0
C74 C73 C72 120.0
C73 C74 C75 120.0
C76 C75 C74 120.0
C77 C76 C75 120.0
C76 C77 C72 120.0
C82 O81 P7 124.3(19)
C87 C82 C83 122(3)
C87 C82 O81 116(3)
C83 C82 O81 122(4)
C82 C83 C84 121(4)
C83 C84 C85 115(4)
C84 C85 C86 126(3)
C87 C86 C85 114(4)
C82 C87 C86 122(4)
C92 O91 P7 129(2)
C97 C92 C93 129(4)
C97 C92 O91 115(4)
C93 C92 O91 116(3)
C94 C93 C92 113(4)
C93 C94 C95 125(4)
C94 C95 C96 120(4)
C95 C96 C97 122(3)
C92 C97 C96 111(4)

loop_
_geom_bond_atom_site_label_1
_geom_bond_atom_site_label_2
_geom_bond_distance
Mo1 C11 1.85(5)
Mo1 C21 1.92(4)
Mo1 C100 1.96(3)
Mo1 P4 2.505(8)
Mo1 P7 2.523(8)
Mo1 I2 2.833(5)
Mo1 I3 2.844(4)
C21 C11 1.39(2)
C21 C22 1.44(4)
O100 C100 1.34(4)
C11 C12 1.57(5)
C12 C13 1.3900
C12 C17 1.3900
C13 C14 1.3900
C14 C15 1.3900
C15 C16 1.3900
C16 C17 1.3900
P4 O61 1.61(2)
P4 O51 1.62(2)
P4 O41 1.65(2)
O41 C42 1.40(3)
C42 C47 1.27(5)
C42 C43 1.45(5)
C43 C44 1.39(5)
C44 C45 1.47(6)
C45 C46 1.26(5)
C46 C47 1.32(5)
O51 C52 1.42(4)
C52 C57 1.35(4)
C52 C53 1.42(5)
C53 C54 1.39(6)
C54 C55 1.33(6)
C55 C56 1.38(6)
C56 C57 1.40(6)
O61 C62 1.48(4)
C62 C67 1.28(5)
C62 C63 1.34(5)
C63 C64 1.64(6)
C64 C66 1.25(6)
C65 C66 1.21(6)
C65 C67 1.51(6)
P7 O91 1.60(2)
P7 O71 1.61(2)
P7 O81 1.62(2)
O71 C72 1.36(3)
C72 C73 1.3900
C72 C77 1.3900
C73 C74 1.3900
C74 C75 1.3900
C75 C76 1.3900
C76 C77 1.3900
O81 C82 1.47(3)
C82 C87 1.33(5)
C82 C83 1.36(5)
C83 C84 1.38(4)
C84 C85 1.39(5)
C85 C86 1.39(5)
C86 C87 1.37(4)
O91 C92 1.42(4)
C92 C97 1.35(5)
C92 C93 1.41(5)
C93 C94 1.30(6)
C94 C95 1.34(6)
C95 C96 1.35(6)
C96 C97 1.44(6)
